data_7154269
loop_
_publ_author_name
'Bakthadoss, M.'
'Kannan, D.'
'Srinivasan, J.'
'Vinayagam, V.'

_publ_section_title
;
 Highly regio- and diastereo-selective synthesis of novel tri- and
 tetra-cyclic perhydroquinoline architectures via an intramolecular [3 +
 2] cycloaddition reaction.
;
_journal_issue 10
_journal_name_full 'Organic &amp; biomolecular chemistry'
_journal_page_first 2870
_journal_page_last 2874
_journal_paper_doi 10.1039/c4ob02203c
_journal_volume 13
_journal_year 2015
_chemical_formula_sum 'C26 H22 N2 O3'
_chemical_formula_weight 410.46
_chemical_name_systematic
;
?
;
_space_group_IT_number 2
_symmetry_cell_setting triclinic
_symmetry_space_group_name_Hall '-P 1'
_symmetry_space_group_name_H-M 'P -1'
_atom_sites_solution_hydrogens geom
_atom_sites_solution_primary direct
_atom_sites_solution_secondary difmap
_audit_block_doi 10.5517/cctn6yl
_audit_creation_method SHELXL-97
_audit_update_record
;
2010-02-01 deposited with the CCDC.
2014-12-22 downloaded from the CCDC.
;
_cell_angle_alpha 95.0270(10)
_cell_angle_beta 93.1720(10)
_cell_angle_gamma 98.991(2)
_cell_formula_units_Z 2
_cell_length_a 8.9280(4)
_cell_length_b 10.0923(4)
_cell_length_c 11.9044(5)
_cell_measurement_reflns_used 8834
_cell_measurement_temperature 293(2)
_cell_measurement_theta_max 31.20
_cell_measurement_theta_min 2.05
_cell_volume 1052.78(8)
_computing_cell_refinement 'APEX2/SAINT (Bruker, 2004)'
_computing_data_collection 'APEX2 (Bruker, 2004)'
_computing_data_reduction 'SAINT/XPREP (Bruker, 2004)'
_computing_molecular_graphics 'ORTEP3 (Farrugia, 1997) and Mercury (Bruno et al., 2002)'
_computing_publication_material 'SHELXL-97 (Sheldrick, 1997)'
_computing_structure_refinement 'SHELXL-97 (Sheldrick, 1997)'
_computing_structure_solution 'SIR92 (Altornare et al., 1993)'
_diffrn_ambient_temperature 293(2)
_diffrn_measured_fraction_theta_full 0.999
_diffrn_measured_fraction_theta_max 0.992
_diffrn_measurement_device_type 'bruker axs kappa apex2 CCD Diffractometer'
_diffrn_measurement_method '\w and \f scan'
_diffrn_radiation_monochromator graphite
_diffrn_radiation_source 'fine-focus sealed tube'
_diffrn_radiation_type MoK\a
_diffrn_radiation_wavelength 0.71073
_diffrn_reflns_av_R_equivalents 0.0277
_diffrn_reflns_av_sigmaI/netI 0.0286
_diffrn_reflns_limit_h_max 13
_diffrn_reflns_limit_h_min -13
_diffrn_reflns_limit_k_max 15
_diffrn_reflns_limit_k_min -15
_diffrn_reflns_limit_l_max 17
_diffrn_reflns_limit_l_min -17
_diffrn_reflns_number 28847
_diffrn_reflns_theta_full 25.00
_diffrn_reflns_theta_max 32.28
_diffrn_reflns_theta_min 2.05
_diffrn_standards_decay_% 0
_exptl_absorpt_coefficient_mu 0.085
_exptl_absorpt_correction_T_max 0.9831
_exptl_absorpt_correction_T_min 0.9790
_exptl_absorpt_correction_type multi-scan
_exptl_absorpt_process_details 'SADABS (Bruker 1999)'
_exptl_crystal_colour colourless
_exptl_crystal_density_diffrn 1.295
_exptl_crystal_density_method 'not measured'
_exptl_crystal_description block
_exptl_crystal_F_000 432
_exptl_crystal_size_max 0.25
_exptl_crystal_size_mid 0.20
_exptl_crystal_size_min 0.20
_refine_diff_density_max 0.453
_refine_diff_density_min -0.402
_refine_diff_density_rms 0.062
_refine_ls_extinction_method none
_refine_ls_goodness_of_fit_ref 1.049
_refine_ls_hydrogen_treatment mixed
_refine_ls_matrix_type full
_refine_ls_number_parameters 289
_refine_ls_number_reflns 7433
_refine_ls_number_restraints 0
_refine_ls_restrained_S_all 1.049
_refine_ls_R_factor_all 0.0948
_refine_ls_R_factor_gt 0.0626
_refine_ls_shift/su_max 0.000
_refine_ls_shift/su_mean 0.000
_refine_ls_structure_factor_coef Fsqd
_refine_ls_weighting_details 'calc w=1/[\s^2^(Fo^2^)+(0.0895P)^2^+0.2365P] where P=(Fo^2^+2Fc^2^)/3'
_refine_ls_weighting_scheme calc
_refine_ls_wR_factor_gt 0.1658
_refine_ls_wR_factor_ref 0.1904
_reflns_number_gt 4947
_reflns_number_total 7433
_reflns_threshold_expression >2sigma(I)
_cod_data_source_file c4ob02203c2.cif
_cod_data_source_block shelxl
_cod_depositor_comments 'Adding full bibliography for 7154269--7154271.cif.'
_cod_original_sg_symbol_H-M P-1
_cod_database_code 7154269

loop_
_symmetry_equiv_pos_as_xyz
'x, y, z'
'-x, -y, -z'

loop_
_atom_site_label
_atom_site_type_symbol
_atom_site_fract_x
_atom_site_fract_y
_atom_site_fract_z
_atom_site_U_iso_or_equiv
_atom_site_adp_type
_atom_site_occupancy
_atom_site_symmetry_multiplicity
_atom_site_calc_flag
_atom_site_refinement_flags
C1 C 0.18688(14) 0.30903(14) 0.18304(10) 0.0327(3) Uani 1 1 d .
C2 C 0.09250(16) 0.38274(17) 0.10248(12) 0.0418(3) Uani 1 1 d .
C3 C 0.31829(16) 0.52072(17) 0.14566(12) 0.0419(3) Uani 1 1 d .
C4 C 0.4325(2) 0.6297(2) 0.14951(17) 0.0582(5) Uani 1 1 d .
H4 H 0.4204 0.7049 0.1122 0.070 Uiso 1 1 calc R
C5 C 0.5666(2) 0.6226(2) 0.21141(18) 0.0635(5) Uani 1 1 d .
H5 H 0.6454 0.6955 0.2173 0.076 Uiso 1 1 calc R
C6 C 0.58552(19) 0.5102(2) 0.26430(17) 0.0587(5) Uani 1 1 d .
H6 H 0.6775 0.5074 0.3040 0.070 Uiso 1 1 calc R
C7 C 0.46918(17) 0.40086(17) 0.25926(13) 0.0452(3) Uani 1 1 d .
H7 H 0.4828 0.3241 0.2940 0.054 Uiso 1 1 calc R
C8 C 0.33290(15) 0.40837(15) 0.20164(11) 0.0351(3) Uani 1 1 d .
C9 C 0.09670(14) 0.27119(13) 0.28914(10) 0.0317(3) Uani 1 1 d .
C10 C 0.21315(19) 0.27681(17) 0.39002(12) 0.0461(4) Uani 1 1 d .
C11 C 0.2129(2) 0.51265(18) 0.42028(13) 0.0525(4) Uani 1 1 d .
C12 C 0.3071(3) 0.6340(2) 0.45399(17) 0.0697(6) Uani 1 1 d .
H12 H 0.3998 0.6361 0.4943 0.084 Uiso 1 1 calc R
C13 C 0.2604(3) 0.7499(2) 0.4267(2) 0.0862(8) Uani 1 1 d .
H13 H 0.3221 0.8322 0.4486 0.103 Uiso 1 1 calc R
C14 C 0.1256(3) 0.7471(2) 0.3680(3) 0.0917(9) Uani 1 1 d .
H14 H 0.0953 0.8274 0.3507 0.110 Uiso 1 1 calc R
C15 C 0.0312(2) 0.62413(19) 0.3332(2) 0.0744(7) Uani 1 1 d .
H15 H -0.0610 0.6228 0.2923 0.089 Uiso 1 1 calc R
C16 C 0.0758(2) 0.50551(16) 0.35981(15) 0.0513(4) Uani 1 1 d .
C17 C -0.01337(17) 0.36729(14) 0.32385(14) 0.0421(3) Uani 1 1 d .
H17A H -0.0853 0.3718 0.2607 0.051 Uiso 1 1 calc R
H17B H -0.0699 0.3344 0.3858 0.051 Uiso 1 1 calc R
C18 C 0.02149(16) 0.12015(14) 0.25787(12) 0.0367(3) Uani 1 1 d .
C19 C -0.14732(17) 0.08374(14) 0.26735(12) 0.0383(3) Uani 1 1 d .
C20 C -0.2008(2) 0.00358(17) 0.34999(15) 0.0493(4) Uani 1 1 d .
H20 H -0.1316 -0.0238 0.4008 0.059 Uiso 1 1 calc R
C21 C -0.3542(2) -0.0364(2) 0.35854(19) 0.0636(5) Uani 1 1 d .
H21 H -0.3876 -0.0909 0.4142 0.076 Uiso 1 1 calc R
C22 C -0.4578(2) 0.0044(2) 0.2848(2) 0.0648(5) Uani 1 1 d .
H22 H -0.5615 -0.0213 0.2909 0.078 Uiso 1 1 calc R
C23 C -0.4073(2) 0.08315(19) 0.20232(18) 0.0577(4) Uani 1 1 d .
H23 H -0.4772 0.1106 0.1522 0.069 Uiso 1 1 calc R
C24 C -0.25367(19) 0.12229(17) 0.19277(14) 0.0484(4) Uani 1 1 d .
H24 H -0.2212 0.1750 0.1358 0.058 Uiso 1 1 calc R
C25 C 0.07155(18) 0.08433(17) 0.14028(14) 0.0472(4) Uani 1 1 d .
H25A H 0.0900 -0.0081 0.1317 0.057 Uiso 1 1 calc R
H25B H -0.0051 0.0957 0.0825 0.057 Uiso 1 1 calc R
C26 C 0.2647(2) 0.1770(2) 0.01946(15) 0.0658(5) Uani 1 1 d .
H26A H 0.2859 0.0889 -0.0045 0.099 Uiso 1 1 calc R
H26B H 0.3558 0.2419 0.0201 0.099 Uiso 1 1 calc R
H26C H 0.1881 0.1996 -0.0319 0.099 Uiso 1 1 calc R
N1 N 0.21084(14) 0.17778(14) 0.13261(10) 0.0428(3) Uani 1 1 d .
N2 N 0.17482(15) 0.50215(16) 0.08736(12) 0.0505(4) Uani 1 1 d .
O1 O -0.03426(13) 0.33760(14) 0.05740(10) 0.0572(3) Uani 1 1 d .
O2 O 0.26613(17) 0.18314(15) 0.41917(12) 0.0730(4) Uani 1 1 d .
O3 O 0.26132(16) 0.39709(13) 0.45070(9) 0.0581(3) Uani 1 1 d .
H18 H 0.073(2) 0.0690(19) 0.3078(16) 0.053(5) Uiso 1 1 d .
H2 H 0.141(3) 0.561(3) 0.043(2) 0.082(7) Uiso 1 1 d .

loop_
_atom_site_aniso_label
_atom_site_aniso_U_11
_atom_site_aniso_U_22
_atom_site_aniso_U_33
_atom_site_aniso_U_23
_atom_site_aniso_U_13
_atom_site_aniso_U_12
C1 0.0289(6) 0.0406(7) 0.0290(5) 0.0062(5) -0.0015(4) 0.0065(5)
C2 0.0331(7) 0.0558(9) 0.0372(6) 0.0192(6) -0.0030(5) 0.0032(6)
C3 0.0322(7) 0.0527(9) 0.0410(7) 0.0139(6) 0.0025(5) 0.0021(6)
C4 0.0464(9) 0.0589(11) 0.0683(11) 0.0254(9) 0.0023(8) -0.0048(8)
C5 0.0396(9) 0.0687(12) 0.0760(12) 0.0120(10) 0.0004(8) -0.0117(8)
C6 0.0315(7) 0.0757(13) 0.0653(10) 0.0068(9) -0.0071(7) 0.0010(8)
C7 0.0328(7) 0.0540(9) 0.0485(8) 0.0053(7) -0.0040(6) 0.0081(6)
C8 0.0283(6) 0.0447(7) 0.0324(5) 0.0047(5) 0.0012(4) 0.0056(5)
C9 0.0321(6) 0.0341(6) 0.0294(5) 0.0064(4) 0.0000(4) 0.0060(5)
C10 0.0500(9) 0.0525(9) 0.0335(6) 0.0097(6) -0.0050(6) 0.0004(7)
C11 0.0573(10) 0.0521(9) 0.0420(7) -0.0106(7) 0.0170(7) -0.0065(8)
C12 0.0730(13) 0.0658(13) 0.0579(10) -0.0181(9) 0.0225(9) -0.0195(10)
C13 0.0796(16) 0.0548(12) 0.1143(19) -0.0220(12) 0.0515(15) -0.0182(11)
C14 0.0894(18) 0.0363(10) 0.153(3) 0.0030(12) 0.0573(18) 0.0090(10)
C15 0.0570(11) 0.0395(9) 0.130(2) 0.0069(11) 0.0375(12) 0.0092(8)
C16 0.0527(9) 0.0362(8) 0.0659(10) -0.0011(7) 0.0294(8) 0.0049(7)
C17 0.0398(7) 0.0343(7) 0.0533(8) 0.0039(6) 0.0146(6) 0.0055(6)
C18 0.0383(7) 0.0314(6) 0.0409(6) 0.0068(5) -0.0008(5) 0.0068(5)
C19 0.0410(7) 0.0289(6) 0.0438(7) 0.0024(5) 0.0020(5) 0.0033(5)
C20 0.0507(9) 0.0420(8) 0.0550(9) 0.0129(7) 0.0026(7) 0.0032(7)
C21 0.0551(11) 0.0607(11) 0.0745(12) 0.0216(9) 0.0131(9) -0.0034(9)
C22 0.0429(9) 0.0596(11) 0.0901(14) 0.0090(10) 0.0113(9) -0.0007(8)
C23 0.0426(9) 0.0532(10) 0.0763(12) 0.0083(9) -0.0062(8) 0.0074(7)
C24 0.0447(8) 0.0454(8) 0.0547(8) 0.0121(7) -0.0024(7) 0.0045(7)
C25 0.0454(8) 0.0435(8) 0.0495(8) -0.0083(6) 0.0030(6) 0.0046(6)
C26 0.0545(10) 0.0891(15) 0.0478(9) -0.0172(9) 0.0143(8) 0.0027(10)
N1 0.0386(6) 0.0483(7) 0.0398(6) -0.0064(5) 0.0044(5) 0.0072(5)
N2 0.0375(7) 0.0602(8) 0.0551(7) 0.0322(7) -0.0069(5) 0.0006(6)
O1 0.0380(6) 0.0728(8) 0.0591(7) 0.0340(6) -0.0165(5) -0.0045(5)
O2 0.0793(10) 0.0703(9) 0.0686(8) 0.0277(7) -0.0305(7) 0.0103(7)
O3 0.0700(8) 0.0631(8) 0.0334(5) -0.0011(5) -0.0066(5) -0.0065(6)

loop_
_atom_type_symbol
_atom_type_description
_atom_type_scat_dispersion_real
_atom_type_scat_dispersion_imag
_atom_type_scat_source
C C 0.0033 0.0016 'International Tables Vol C Tables 4.2.6.8 and 6.1.1.4'
H H 0.0000 0.0000 'International Tables Vol C Tables 4.2.6.8 and 6.1.1.4'
N N 0.0061 0.0033 'International Tables Vol C Tables 4.2.6.8 and 6.1.1.4'
O O 0.0106 0.0060 'International Tables Vol C Tables 4.2.6.8 and 6.1.1.4'

loop_
_citation_id
_citation_doi
_citation_year
1 10.1055/s-0031-1289704 2012

loop_
_geom_angle_atom_site_label_1
_geom_angle_atom_site_label_2
_geom_angle_atom_site_label_3
_geom_angle
N1 C1 C8 112.08(11)
N1 C1 C2 112.81(11)
C8 C1 C2 100.71(11)
N1 C1 C9 102.40(10)
C8 C1 C9 118.45(10)
C2 C1 C9 110.83(10)
O1 C2 N2 125.61(13)
O1 C2 C1 125.71(13)
N2 C2 C1 108.65(11)
C4 C3 C8 122.53(14)
C4 C3 N2 128.00(15)
C8 C3 N2 109.47(13)
C3 C4 C5 117.08(17)
C3 C4 H4 121.5
C5 C4 H4 121.5
C6 C5 C4 121.37(17)
C6 C5 H5 119.3
C4 C5 H5 119.3
C5 C6 C7 120.81(16)
C5 C6 H6 119.6
C7 C6 H6 119.6
C8 C7 C6 118.55(15)
C8 C7 H7 120.7
C6 C7 H7 120.7
C7 C8 C3 119.56(13)
C7 C8 C1 130.97(13)
C3 C8 C1 109.44(11)
C17 C9 C10 106.84(12)
C17 C9 C18 115.14(11)
C10 C9 C18 108.11(11)
C17 C9 C1 114.41(10)
C10 C9 C1 107.83(11)
C18 C9 C1 104.19(10)
O2 C10 O3 116.72(14)
O2 C10 C9 125.09(15)
O3 C10 C9 118.19(14)
C16 C11 O3 120.30(15)
C16 C11 C12 122.4(2)
O3 C11 C12 117.26(19)
C13 C12 C11 118.4(2)
C13 C12 H12 120.8
C11 C12 H12 120.8
C14 C13 C12 121.0(2)
C14 C13 H13 119.5
C12 C13 H13 119.5
C13 C14 C15 120.6(2)
C13 C14 H14 119.7
C15 C14 H14 119.7
C16 C15 C14 119.6(2)
C16 C15 H15 120.2
C14 C15 H15 120.2
C11 C16 C15 118.10(18)
C11 C16 C17 117.49(15)
C15 C16 C17 124.38(19)
C16 C17 C9 109.17(12)
C16 C17 H17A 109.8
C9 C17 H17A 109.8
C16 C17 H17B 109.8
C9 C17 H17B 109.8
H17A C17 H17B 108.3
C19 C18 C25 113.59(12)
C19 C18 C9 117.93(11)
C25 C18 C9 104.50(11)
C19 C18 H18 108.4(11)
C25 C18 H18 105.9(11)
C9 C18 H18 105.6(11)
C20 C19 C24 117.72(15)
C20 C19 C18 119.68(13)
C24 C19 C18 122.54(13)
C21 C20 C19 121.44(16)
C21 C20 H20 119.3
C19 C20 H20 119.3
C22 C21 C20 119.96(17)
C22 C21 H21 120.0
C20 C21 H21 120.0
C23 C22 C21 119.50(17)
C23 C22 H22 120.2
C21 C22 H22 120.2
C22 C23 C24 120.71(17)
C22 C23 H23 119.6
C24 C23 H23 119.6
C23 C24 C19 120.66(16)
C23 C24 H24 119.7
C19 C24 H24 119.7
N1 C25 C18 104.63(12)
N1 C25 H25A 110.8
C18 C25 H25A 110.8
N1 C25 H25B 110.8
C18 C25 H25B 110.8
H25A C25 H25B 108.9
N1 C26 H26A 109.5
N1 C26 H26B 109.5
H26A C26 H26B 109.5
N1 C26 H26C 109.5
H26A C26 H26C 109.5
H26B C26 H26C 109.5
C25 N1 C26 113.77(13)
C25 N1 C1 107.07(11)
C26 N1 C1 115.04(14)
C2 N2 C3 111.66(12)
C2 N2 H2 123.0(16)
C3 N2 H2 125.4(16)
C10 O3 C11 121.15(13)

loop_
_geom_bond_atom_site_label_1
_geom_bond_atom_site_label_2
_geom_bond_distance
C1 N1 1.4576(19)
C1 C8 1.5081(19)
C1 C2 1.5538(18)
C1 C9 1.5780(17)
C2 O1 1.2269(17)
C2 N2 1.342(2)
C3 C4 1.374(2)
C3 C8 1.384(2)
C3 N2 1.4004(18)
C4 C5 1.385(3)
C4 H4 0.9300
C5 C6 1.373(3)
C5 H5 0.9300
C6 C7 1.387(2)
C6 H6 0.9300
C7 C8 1.3791(18)
C7 H7 0.9300
C9 C17 1.5329(19)
C9 C10 1.5355(18)
C9 C18 1.5703(19)
C10 O2 1.190(2)
C10 O3 1.352(2)
C11 C16 1.374(3)
C11 O3 1.376(2)
C11 C12 1.386(3)
C12 C13 1.361(4)
C12 H12 0.9300
C13 C14 1.352(4)
C13 H13 0.9300
C14 C15 1.403(3)
C14 H14 0.9300
C15 C16 1.376(3)
C15 H15 0.9300
C16 C17 1.508(2)
C17 H17A 0.9700
C17 H17B 0.9700
C18 C19 1.507(2)
C18 C25 1.524(2)
C18 H18 0.963(19)
C19 C20 1.386(2)
C19 C24 1.387(2)
C20 C21 1.378(3)
C20 H20 0.9300
C21 C22 1.374(3)
C21 H21 0.9300
C22 C23 1.369(3)
C22 H22 0.9300
C23 C24 1.381(2)
C23 H23 0.9300
C24 H24 0.9300
C25 N1 1.451(2)
C25 H25A 0.9700
C25 H25B 0.9700
C26 N1 1.455(2)
C26 H26A 0.9600
C26 H26B 0.9600
C26 H26C 0.9600
N2 H2 0.90(2)

loop_
_geom_hbond_atom_site_label_D
_geom_hbond_atom_site_label_H
_geom_hbond_atom_site_label_A
_geom_hbond_distance_DH
_geom_hbond_distance_HA
_geom_hbond_distance_DA
_geom_hbond_angle_DHA
_geom_hbond_site_symmetry_A
N2 H2 O1 0.90(2) 1.94(2) 2.8362(16) 169(2) 2_565

loop_
_geom_torsion_atom_site_label_1
_geom_torsion_atom_site_label_2
_geom_torsion_atom_site_label_3
_geom_torsion_atom_site_label_4
_geom_torsion
N1 C1 C2 O1 55.8(2)
C8 C1 C2 O1 175.48(16)
C9 C1 C2 O1 -58.3(2)
N1 C1 C2 N2 -122.10(15)
C8 C1 C2 N2 -2.45(16)
C9 C1 C2 N2 123.75(14)
C8 C3 C4 C5 0.8(3)
N2 C3 C4 C5 -178.43(18)
C3 C4 C5 C6 1.5(3)
C4 C5 C6 C7 -1.4(3)
C5 C6 C7 C8 -1.2(3)
C6 C7 C8 C3 3.4(2)
C6 C7 C8 C1 -178.90(15)
C4 C3 C8 C7 -3.3(2)
N2 C3 C8 C7 176.04(14)
C4 C3 C8 C1 178.51(16)
N2 C3 C8 C1 -2.10(17)
N1 C1 C8 C7 -55.00(19)
C2 C1 C8 C7 -175.16(15)
C9 C1 C8 C7 63.9(2)
N1 C1 C8 C3 122.86(13)
C2 C1 C8 C3 2.69(14)
C9 C1 C8 C3 -118.24(13)
N1 C1 C9 C17 -149.91(11)
C8 C1 C9 C17 86.25(14)
C2 C1 C9 C17 -29.36(16)
N1 C1 C9 C10 91.39(12)
C8 C1 C9 C10 -32.45(16)
C2 C1 C9 C10 -148.06(12)
N1 C1 C9 C18 -23.33(12)
C8 C1 C9 C18 -147.17(12)
C2 C1 C9 C18 97.22(12)
C17 C9 C10 O2 142.82(18)
C18 C9 C10 O2 18.3(2)
C1 C9 C10 O2 -93.76(19)
C17 C9 C10 O3 -37.78(17)
C18 C9 C10 O3 -162.25(13)
C1 C9 C10 O3 85.65(16)
C16 C11 C12 C13 0.6(3)
O3 C11 C12 C13 -178.83(17)
C11 C12 C13 C14 0.0(3)
C12 C13 C14 C15 -0.5(4)
C13 C14 C15 C16 0.6(4)
O3 C11 C16 C15 178.85(16)
C12 C11 C16 C15 -0.6(3)
O3 C11 C16 C17 -3.1(2)
C12 C11 C16 C17 177.50(15)
C14 C15 C16 C11 0.0(3)
C14 C15 C16 C17 -177.93(19)
C11 C16 C17 C9 -38.46(19)
C15 C16 C17 C9 139.47(17)
C10 C9 C17 C16 55.64(15)
C18 C9 C17 C16 175.70(12)
C1 C9 C17 C16 -63.61(16)
C17 C9 C18 C19 -1.43(17)
C10 C9 C18 C19 117.93(13)
C1 C9 C18 C19 -127.55(12)
C17 C9 C18 C25 125.80(13)
C10 C9 C18 C25 -114.84(13)
C1 C9 C18 C25 -0.32(13)
C25 C18 C19 C20 125.64(16)
C9 C18 C19 C20 -111.63(15)
C25 C18 C19 C24 -51.34(19)
C9 C18 C19 C24 71.39(18)
C24 C19 C20 C21 -0.2(3)
C18 C19 C20 C21 -177.37(16)
C19 C20 C21 C22 -0.6(3)
C20 C21 C22 C23 0.9(3)
C21 C22 C23 C24 -0.2(3)
C22 C23 C24 C19 -0.7(3)
C20 C19 C24 C23 0.9(2)
C18 C19 C24 C23 177.93(15)
C19 C18 C25 N1 154.07(12)
C9 C18 C25 N1 24.21(15)
C18 C25 N1 C26 -169.91(15)
C18 C25 N1 C1 -41.67(15)
C8 C1 N1 C25 168.45(11)
C2 C1 N1 C25 -78.71(14)
C9 C1 N1 C25 40.46(13)
C8 C1 N1 C26 -64.05(15)
C2 C1 N1 C26 48.79(17)
C9 C1 N1 C26 167.96(12)
O1 C2 N2 C3 -176.54(17)
C1 C2 N2 C3 1.40(19)
C4 C3 N2 C2 179.75(18)
C8 C3 N2 C2 0.4(2)
O2 C10 O3 C11 176.59(16)
C9 C10 O3 C11 -2.9(2)
C16 C11 O3 C10 26.0(2)
C12 C11 O3 C10 -154.60(15)
